data_7154098
loop_
_publ_author_name
'Ambasana, Pratik A.'
'Vachhani, Dipak D.'
'Galli, Marzia'
'Jacobs, Jeroen'
'Van Meervelt, Luc'
'Shah, Anamik K.'
'Van der Eycken, Erik V.'

_publ_section_title
;
 Solvent switchable cycloaddition: a (one-pot) metal-free approach towards
 N-substituted benzo[e]- or [f]isoindolones via Csp(2)-H
 functionalization.
;
_journal_issue 44
_journal_name_full 'Organic &amp; biomolecular chemistry'
_journal_page_first 8861
_journal_page_last 8865
_journal_paper_doi 10.1039/c4ob01644k
_journal_volume 12
_journal_year 2014
_chemical_formula_moiety '2(C25 H25 F N2 O2), 0.5(C2 H4 Cl4)'
_chemical_formula_sum 'C51 H52 Cl2 F2 N4 O4'
_chemical_formula_weight 893.87
_chemical_name_systematic
;
 ? 
;
_space_group_crystal_system monoclinic
_space_group_IT_number 15
_space_group_name_Hall '-C 2yc'
_space_group_name_H-M_alt 'C 1 2/c 1'
_symmetry_space_group_name_Hall '-C 2yc'
_symmetry_space_group_name_H-M 'C 1 2/c 1'
_atom_sites_solution_hydrogens geom
_atom_sites_solution_primary direct
_atom_sites_solution_secondary difmap
_audit_creation_date 2014-06-19
_audit_creation_method
;
Olex2 1.2
(compiled 2014.06.18 svn.r2945 for OlexSys, GUI svn.r4846)
;
_cell_angle_alpha 90.00
_cell_angle_beta 102.746(5)
_cell_angle_gamma 90.00
_cell_formula_units_Z 4
_cell_length_a 22.2842(10)
_cell_length_b 11.1478(5)
_cell_length_c 18.7003(12)
_cell_measurement_reflns_used 3240
_cell_measurement_temperature 100
_cell_measurement_theta_max 28.9870
_cell_measurement_theta_min 3.3100
_cell_volume 4531.0(4)
_computing_cell_refinement
;
CrysAlisPro, Agilent Technologies,
Version 1.171.36.28 (release 01-02-2013 CrysAlis171 .NET)
(compiled Feb  1 2013,16:14:44)
;
_computing_data_collection
;
CrysAlisPro, Agilent Technologies,
Version 1.171.36.28 (release 01-02-2013 CrysAlis171 .NET)
(compiled Feb  1 2013,16:14:44)
;
_computing_data_reduction
;
CrysAlisPro, Agilent Technologies,
Version 1.171.36.28 (release 01-02-2013 CrysAlis171 .NET)
(compiled Feb  1 2013,16:14:44)
;
_computing_molecular_graphics 'Olex2 (Dolomanov et al., 2009)'
_computing_publication_material 'Olex2 (Dolomanov et al., 2009)'
_computing_structure_refinement 'ShelXL (Sheldrick, 2008)'
_computing_structure_solution 'ShelXS (Sheldrick, 2008)'
_diffrn_ambient_temperature 100
_diffrn_detector_area_resol_mean 15.9631
_diffrn_measured_fraction_theta_full 0.998
_diffrn_measured_fraction_theta_max 0.999
_diffrn_measurement_details
;
  1 omega  -90.00  -10.00   1.0000   45.0000
omega____ theta____ kappa____ phi______ frames
    -      -17.1513    0.0000 -120.0000 80

  2 omega  -52.00   56.00   1.0000   45.0000
omega____ theta____ kappa____ phi______ frames
    -      -17.1513   19.0000   90.0000 108

  3 omega   57.00   92.00   1.0000   45.0000
omega____ theta____ kappa____ phi______ frames
    -       18.8701  178.0000   30.0000 35
;
_diffrn_measurement_device_type 'SuperNova, Single source at offset, Eos'
_diffrn_measurement_method '\w scans'
_diffrn_orient_matrix_UB_11 0.0019096000
_diffrn_orient_matrix_UB_12 -0.0288464000
_diffrn_orient_matrix_UB_13 0.0342037000
_diffrn_orient_matrix_UB_21 0.0217735000
_diffrn_orient_matrix_UB_22 0.0432605000
_diffrn_orient_matrix_UB_23 0.0171967000
_diffrn_orient_matrix_UB_31 -0.0242760000
_diffrn_orient_matrix_UB_32 0.0366581000
_diffrn_orient_matrix_UB_33 0.0066097000
_diffrn_radiation_monochromator mirror
_diffrn_radiation_type MoK\a
_diffrn_radiation_wavelength 0.71073
_diffrn_reflns_av_R_equivalents 0.0255
_diffrn_reflns_av_unetI/netI 0.0387
_diffrn_reflns_limit_h_max 26
_diffrn_reflns_limit_h_min -27
_diffrn_reflns_limit_k_max 13
_diffrn_reflns_limit_k_min -9
_diffrn_reflns_limit_l_max 23
_diffrn_reflns_limit_l_min -20
_diffrn_reflns_number 9553
_diffrn_reflns_theta_full 25.00
_diffrn_reflns_theta_max 26.37
_diffrn_reflns_theta_min 2.88
_diffrn_source 'SuperNova (Mo) X-ray Source'
_exptl_absorpt_coefficient_mu 0.202
_exptl_absorpt_correction_T_max 1.00000
_exptl_absorpt_correction_T_min 0.63950
_exptl_absorpt_correction_type multi-scan
_exptl_absorpt_process_details
;
CrysAlisPro, Agilent Technologies,
Version 1.171.36.28 (release 01-02-2013 CrysAlis171 .NET)
(compiled Feb  1 2013,16:14:44)
Empirical absorption correction using spherical harmonics,
 implemented in SCALE3 ABSPACK scaling algorithm.
;
_exptl_crystal_density_diffrn 1.310
_exptl_crystal_density_method 'not measured'
_exptl_crystal_description block
_exptl_crystal_F_000 1880
_exptl_crystal_size_max 0.2
_exptl_crystal_size_mid 0.2
_exptl_crystal_size_min 0.2
_refine_diff_density_max 0.719
_refine_diff_density_min -0.960
_refine_diff_density_rms 0.051
_refine_ls_extinction_method none
_refine_ls_goodness_of_fit_ref 1.038
_refine_ls_hydrogen_treatment mixed
_refine_ls_matrix_type full
_refine_ls_number_parameters 304
_refine_ls_number_reflns 4641
_refine_ls_number_restraints 28
_refine_ls_restrained_S_all 1.043
_refine_ls_R_factor_all 0.0723
_refine_ls_R_factor_gt 0.0553
_refine_ls_shift/su_max 0.002
_refine_ls_shift/su_mean 0.000
_refine_ls_structure_factor_coef Fsqd
_refine_ls_weighting_details 'calc w=1/[\s^2^(Fo^2^)+(0.0523P)^2^+6.0441P] where P=(Fo^2^+2Fc^2^)/3'
_refine_ls_weighting_scheme calc
_refine_ls_wR_factor_gt 0.1267
_refine_ls_wR_factor_ref 0.1392
_reflns_number_gt 3619
_reflns_number_total 4641
_reflns_threshold_expression >2sigma(I)
_cod_data_source_file c4ob01644k2.cif
_cod_data_source_block wdh1024
_cod_depositor_comments 'Adding full bibliography for 7154096--7154099.cif.'
_cod_original_cell_volume 4531.1(4)
_cod_database_code 7154098
_chemical_oxdiff_formula 'C20 H10 N2 O3 F'
_reflns_odcompleteness_completeness 99.80
_reflns_odcompleteness_iscentric 1
_reflns_odcompleteness_theta 26.32
_olex2_refinement_description
;
1. Fixed Uiso
 At 1.2 times of:
  All C(H) groups, {H12A,H12B} of C12, All N(H) groups
 At 1.5 times of:
  All C(H,H,H) groups, {H26A,H26B} of C26
2. Restrained distances
 C26-H26A = C26-H26B
 1.08 with sigma of 0.02
 H26A-H26B
 1.592 with sigma of 0.02
 Cl1-H26A = Cl1-H26B = Cl2-H26A = Cl2-H26B
 2.257 with sigma of 0.02
3. Rigid bond restraints
 Cl2, Cl1, C26
 with sigma for 1-2 distances of 0.01 and sigma for 1-3 distances of 0.01
4. Uiso/Uaniso restraints and constraints
Uanis(Cl1) \\sim Ueq, Uanis(C26) \\sim Ueq, Uanis(Cl2) \\sim Ueq: with sigma of
0.1 and sigma for terminal atoms of 0.2
5. Others
 Fixed Sof: C26(0.5) H26A(0.5) H26B(0.5) Cl1(0.5)
6.a Ternary CH refined with riding coordinates:
 C13(H13)
6.b Secondary CH2 refined with riding coordinates:
 C12(H12A,H12B)
6.c Aromatic/amide H refined with riding coordinates:
 N2(H2), C5(H5), C8(H8), C2(H2A), C15(H15), C7(H7), C16(H16), C4(H4), C19(H19),
  C18(H18)
6.d Idealised Me refined as rotating group:
 C24(H24A,H24B,H24C), C23(H23A,H23B,H23C), C20(H20A,H20B,H20C), C25(H25A,H25B,
 H25C)
;
_olex2_submission_special_instructions 'No special instructions were received'

loop_
_space_group_symop_id
_space_group_symop_operation_xyz
1 'x, y, z'
2 '-x, y, -z+1/2'
3 'x+1/2, y+1/2, z'
4 '-x+1/2, y+1/2, -z+1/2'
5 '-x, -y, -z'
6 'x, -y, z-1/2'
7 '-x+1/2, -y+1/2, -z'
8 'x+1/2, -y+1/2, z-1/2'

loop_
_atom_site_label
_atom_site_type_symbol
_atom_site_fract_x
_atom_site_fract_y
_atom_site_fract_z
_atom_site_U_iso_or_equiv
_atom_site_adp_type
_atom_site_occupancy
_atom_site_calc_flag
_atom_site_site_symmetry_order
_atom_site_refinement_flags_posn
_atom_site_refinement_flags_adp
_atom_site_refinement_flags_occupancy
O1 O 0.57884(6) 0.02414(13) 0.43799(8) 0.0338(4) Uani 1 d 1 . . .
N2 N 0.41939(7) 0.19330(15) 0.47370(10) 0.0299(4) Uani 1 d 1 . . .
H2 H 0.4220 0.1286 0.5012 0.036 Uiso 1 calc 1 R . .
F1 F 0.71310(6) -0.15025(13) 0.28296(9) 0.0544(4) Uani 1 d 1 . . .
C1 C 0.69067(8) 0.12392(18) 0.37717(10) 0.0252(4) Uani 1 d 1 . . .
N1 N 0.58201(7) 0.21302(15) 0.48812(10) 0.0268(4) Uani 1 d 1 . . .
C5 C 0.77875(9) 0.1438(2) 0.31963(11) 0.0311(5) Uani 1 d 1 . . .
H5 H 0.8119 0.1897 0.3098 0.037 Uiso 1 calc 1 R . .
C10 C 0.65313(8) 0.17759(18) 0.42034(11) 0.0247(4) Uani 1 d 1 . . .
C9 C 0.66196(8) 0.29386(17) 0.44437(11) 0.0251(4) Uani 1 d 1 . . .
C11 C 0.60106(8) 0.12598(18) 0.44770(11) 0.0256(4) Uani 1 d 1 . . .
C6 C 0.73934(9) 0.19465(19) 0.36167(11) 0.0272(4) Uani 1 d 1 . . .
C13 C 0.52921(9) 0.19722(18) 0.52194(11) 0.0269(4) Uani 1 d 1 . . .
H13 H 0.5219 0.1091 0.5252 0.032 Uiso 1 calc 1 R . .
C8 C 0.70974(9) 0.36434(19) 0.42863(12) 0.0294(5) Uani 1 d 1 . . .
H8 H 0.7157 0.4446 0.4457 0.035 Uiso 1 calc 1 R . .
O2 O 0.47477(7) 0.34242(16) 0.43673(10) 0.0479(5) Uani 1 d 1 . . .
C14 C 0.54243(8) 0.24667(19) 0.59885(11) 0.0279(4) Uani 1 d 1 . . .
C2 C 0.68178(9) 0.0055(2) 0.34984(12) 0.0326(5) Uani 1 d 1 . . .
H2A H 0.6496 -0.0433 0.3597 0.039 Uiso 1 calc 1 R . .
C15 C 0.54407(9) 0.3693(2) 0.61294(12) 0.0298(5) Uani 1 d 1 . . .
H15 H 0.5333 0.4247 0.5736 0.036 Uiso 1 calc 1 R . .
C12 C 0.61554(9) 0.32580(17) 0.48832(12) 0.0266(4) Uani 1 d 1 . . .
H12A H 0.6357 0.3503 0.5388 0.032 Uiso 1 calc 1 R . .
H12B H 0.5880 0.3910 0.4647 0.032 Uiso 1 calc 1 R . .
C3 C 0.72075(9) -0.0361(2) 0.30903(13) 0.0366(5) Uani 1 d 1 . . .
C7 C 0.74740(9) 0.31449(19) 0.38815(12) 0.0308(5) Uani 1 d 1 . . .
H7 H 0.7799 0.3613 0.3774 0.037 Uiso 1 calc 1 R . .
C21 C 0.47148(9) 0.25219(19) 0.47272(11) 0.0280(4) Uani 1 d 1 . . .
C22 C 0.35767(9) 0.2293(2) 0.43176(13) 0.0339(5) Uani 1 d 1 . . .
C16 C 0.56150(9) 0.4105(2) 0.68445(13) 0.0402(6) Uani 1 d 1 . . .
H16 H 0.5632 0.4944 0.6936 0.048 Uiso 1 calc 1 R . .
C4 C 0.76950(9) 0.0298(2) 0.29324(12) 0.0349(5) Uani 1 d 1 . . .
H4 H 0.7956 -0.0040 0.2647 0.042 Uiso 1 calc 1 R . .
C19 C 0.55574(9) 0.1673(2) 0.65769(13) 0.0378(5) Uani 1 d 1 . . .
H19 H 0.5537 0.0834 0.6489 0.045 Uiso 1 calc 1 R . .
C18 C 0.57175(10) 0.2094(3) 0.72814(14) 0.0466(7) Uani 1 d 1 . . .
H18 H 0.5798 0.1539 0.7676 0.056 Uiso 1 calc 1 R . .
C17 C 0.57651(9) 0.3312(3) 0.74306(13) 0.0469(7) Uani 1 d 1 . . .
C24 C 0.34174(11) 0.3529(2) 0.45649(13) 0.0415(6) Uani 1 d 1 . . .
H24A H 0.3463 0.3532 0.5098 0.062 Uiso 1 calc 1 GR . .
H24B H 0.2992 0.3727 0.4327 0.062 Uiso 1 calc 1 GR . .
H24C H 0.3695 0.4126 0.4428 0.062 Uiso 1 calc 1 GR . .
C23 C 0.35680(12) 0.2285(3) 0.35025(14) 0.0520(7) Uani 1 d 1 . . .
H23A H 0.3858 0.2886 0.3398 0.078 Uiso 1 calc 1 GR . .
H23B H 0.3153 0.2475 0.3224 0.078 Uiso 1 calc 1 GR . .
H23C H 0.3688 0.1489 0.3360 0.078 Uiso 1 calc 1 GR . .
C20 C 0.59830(12) 0.3757(4) 0.82055(14) 0.0715(11) Uani 1 d 1 . . .
H20A H 0.5867 0.4601 0.8233 0.107 Uiso 1 calc 1 GR . .
H20B H 0.6431 0.3680 0.8353 0.107 Uiso 1 calc 1 GR . .
H20C H 0.5792 0.3279 0.8535 0.107 Uiso 1 calc 1 GR . .
C25 C 0.31260(11) 0.1369(3) 0.4491(2) 0.0756(11) Uani 1 d 1 . . .
H25A H 0.3244 0.0568 0.4356 0.113 Uiso 1 calc 1 GR . .
H25B H 0.2710 0.1556 0.4212 0.113 Uiso 1 calc 1 GR . .
H25C H 0.3133 0.1388 0.5017 0.113 Uiso 1 calc 1 GR . .
C26 C 0.5136(2) 0.7635(6) 0.7739(3) 0.0559(14) Uani 0.50 d 1 D U .
H26A H 0.5563(7) 0.745(2) 0.7671(19) 0.084 Uiso 0.50 d 1 DR . .
H26B H 0.5091(15) 0.747(2) 0.8241(8) 0.084 Uiso 0.50 d 1 DR . .
Cl1 Cl 0.45926(10) 0.68472(14) 0.71014(8) 0.0718(5) Uani 0.50 d 1 D U .
Cl2 Cl 0.5000 0.91571(12) 0.7500 0.1169(6) Uani 1 d 2 DS TU P

loop_
_atom_site_aniso_label
_atom_site_aniso_U_11
_atom_site_aniso_U_22
_atom_site_aniso_U_33
_atom_site_aniso_U_23
_atom_site_aniso_U_13
_atom_site_aniso_U_12
O1 0.0287(7) 0.0229(7) 0.0525(10) -0.0046(7) 0.0149(7) -0.0077(6)
N2 0.0218(8) 0.0264(9) 0.0424(10) 0.0012(8) 0.0090(7) -0.0041(7)
F1 0.0362(7) 0.0494(9) 0.0796(11) -0.0355(8) 0.0172(7) -0.0035(7)
C1 0.0197(9) 0.0288(10) 0.0257(10) -0.0010(8) 0.0018(7) 0.0009(8)
N1 0.0226(8) 0.0220(8) 0.0386(10) -0.0008(7) 0.0133(7) -0.0047(7)
C5 0.0239(10) 0.0403(12) 0.0303(11) 0.0085(9) 0.0086(8) 0.0052(9)
C10 0.0181(9) 0.0266(10) 0.0287(10) 0.0017(8) 0.0036(7) -0.0013(8)
C9 0.0212(9) 0.0245(10) 0.0297(11) 0.0020(8) 0.0057(8) -0.0009(8)
C11 0.0204(9) 0.0252(10) 0.0307(11) 0.0019(8) 0.0046(8) 0.0004(8)
C6 0.0226(9) 0.0324(11) 0.0268(10) 0.0063(9) 0.0060(8) 0.0036(9)
C13 0.0233(9) 0.0218(10) 0.0385(12) 0.0040(9) 0.0130(8) -0.0040(8)
C8 0.0280(10) 0.0220(10) 0.0396(12) 0.0032(9) 0.0110(9) -0.0039(9)
O2 0.0277(8) 0.0496(10) 0.0618(11) 0.0275(9) 0.0002(7) -0.0100(8)
C14 0.0179(9) 0.0343(11) 0.0333(11) 0.0066(9) 0.0097(8) 0.0009(8)
C2 0.0223(9) 0.0352(12) 0.0401(12) -0.0066(10) 0.0065(8) -0.0021(9)
C15 0.0221(9) 0.0365(12) 0.0329(11) 0.0012(9) 0.0104(8) 0.0002(9)
C12 0.0247(9) 0.0207(10) 0.0364(11) 0.0007(8) 0.0113(8) -0.0052(8)
C3 0.0275(10) 0.0389(13) 0.0409(13) -0.0135(10) 0.0024(9) 0.0034(10)
C7 0.0237(10) 0.0307(11) 0.0403(12) 0.0087(9) 0.0117(9) -0.0024(9)
C21 0.0249(10) 0.0279(11) 0.0323(11) -0.0019(9) 0.0085(8) -0.0046(9)
C22 0.0214(10) 0.0350(12) 0.0445(13) -0.0011(10) 0.0054(9) -0.0055(9)
C16 0.0262(11) 0.0567(16) 0.0417(13) -0.0105(11) 0.0165(9) -0.0051(11)
C4 0.0260(10) 0.0472(14) 0.0323(12) -0.0023(10) 0.0082(8) 0.0086(10)
C19 0.0237(10) 0.0481(14) 0.0441(13) 0.0165(11) 0.0127(9) 0.0045(10)
C18 0.0248(11) 0.076(2) 0.0401(14) 0.0219(13) 0.0102(9) 0.0051(12)
C17 0.0180(10) 0.095(2) 0.0301(12) 0.0000(13) 0.0106(8) -0.0022(12)
C24 0.0363(12) 0.0509(15) 0.0359(13) -0.0037(11) 0.0047(10) 0.0134(11)
C23 0.0383(13) 0.0684(19) 0.0441(15) -0.0227(13) -0.0023(11) 0.0080(13)
C20 0.0344(13) 0.146(3) 0.0361(15) -0.0126(17) 0.0116(11) -0.0111(17)
C25 0.0240(13) 0.065(2) 0.130(3) 0.036(2) -0.0009(15) -0.0138(13)
C26 0.045(3) 0.072(4) 0.050(4) 0.015(3) 0.008(2) 0.012(3)
Cl1 0.1191(14) 0.0475(8) 0.0405(8) 0.0006(6) 0.0000(8) -0.0078(9)
Cl2 0.1879(18) 0.0458(7) 0.1412(15) 0.000 0.0884(13) 0.000

loop_
_atom_type_symbol
_atom_type_description
_atom_type_scat_dispersion_real
_atom_type_scat_dispersion_imag
_atom_type_scat_source
C C 0.0033 0.0016 'International Tables Vol C Tables 4.2.6.8 and 6.1.1.4'
H H 0.0000 0.0000 'International Tables Vol C Tables 4.2.6.8 and 6.1.1.4'
Cl Cl 0.1484 0.1585 'International Tables Vol C Tables 4.2.6.8 and 6.1.1.4'
F F 0.0171 0.0103 'International Tables Vol C Tables 4.2.6.8 and 6.1.1.4'
N N 0.0061 0.0033 'International Tables Vol C Tables 4.2.6.8 and 6.1.1.4'
O O 0.0106 0.0060 'International Tables Vol C Tables 4.2.6.8 and 6.1.1.4'

loop_
_geom_angle_atom_site_label_1
_geom_angle_atom_site_label_2
_geom_angle_atom_site_label_3
_geom_angle
_geom_angle_site_symmetry_1
_geom_angle_site_symmetry_3
C21 N2 H2 117.7 . .
C21 N2 C22 124.58(18) . .
C22 N2 H2 117.7 . .
C10 C1 C6 117.06(18) . .
C2 C1 C10 123.16(18) . .
C2 C1 C6 119.78(18) . .
C11 N1 C13 122.38(16) . .
C11 N1 C12 113.24(15) . .
C12 N1 C13 124.14(16) . .
C6 C5 H5 119.7 . .
C4 C5 H5 119.7 . .
C4 C5 C6 120.7(2) . .
C1 C10 C11 129.63(18) . .
C9 C10 C1 121.71(18) . .
C9 C10 C11 108.66(17) . .
C10 C9 C8 121.34(18) . .
C10 C9 C12 109.73(16) . .
C8 C9 C12 128.92(18) . .
O1 C11 N1 125.12(18) . .
O1 C11 C10 128.61(18) . .
N1 C11 C10 106.26(16) . .
C1 C6 C7 119.57(18) . .
C5 C6 C1 118.98(19) . .
C5 C6 C7 121.45(18) . .
N1 C13 H13 107.6 . .
N1 C13 C14 111.20(16) . .
N1 C13 C21 109.89(16) . .
C14 C13 H13 107.6 . .
C14 C13 C21 112.81(16) . .
C21 C13 H13 107.6 . .
C9 C8 H8 120.8 . .
C7 C8 C9 118.36(19) . .
C7 C8 H8 120.8 . .
C15 C14 C13 122.10(18) . .
C19 C14 C13 119.0(2) . .
C19 C14 C15 118.9(2) . .
C1 C2 H2A 121.1 . .
C3 C2 C1 117.8(2) . .
C3 C2 H2A 121.1 . .
C14 C15 H15 120.1 . .
C16 C15 C14 119.9(2) . .
C16 C15 H15 120.1 . .
N1 C12 C9 102.03(15) . .
N1 C12 H12A 111.4 . .
N1 C12 H12B 111.4 . .
C9 C12 H12A 111.4 . .
C9 C12 H12B 111.4 . .
H12A C12 H12B 109.2 . .
F1 C3 C4 117.30(19) . .
C2 C3 F1 118.4(2) . .
C2 C3 C4 124.2(2) . .
C6 C7 H7 119.0 . .
C8 C7 C6 121.95(18) . .
C8 C7 H7 119.0 . .
N2 C21 C13 114.27(18) . .
O2 C21 N2 124.7(2) . .
O2 C21 C13 120.99(17) . .
N2 C22 C24 109.65(18) . .
N2 C22 C23 109.54(18) . .
N2 C22 C25 106.47(19) . .
C24 C22 C25 109.8(2) . .
C23 C22 C24 111.0(2) . .
C23 C22 C25 110.3(2) . .
C15 C16 H16 119.4 . .
C15 C16 C17 121.2(2) . .
C17 C16 H16 119.4 . .
C5 C4 C3 118.5(2) . .
C5 C4 H4 120.8 . .
C3 C4 H4 120.8 . .
C14 C19 H19 119.7 . .
C18 C19 C14 120.5(2) . .
C18 C19 H19 119.7 . .
C19 C18 H18 119.3 . .
C19 C18 C17 121.4(2) . .
C17 C18 H18 119.3 . .
C16 C17 C20 121.3(3) . .
C18 C17 C16 118.0(2) . .
C18 C17 C20 120.7(3) . .
C22 C24 H24A 109.5 . .
C22 C24 H24B 109.5 . .
C22 C24 H24C 109.5 . .
H24A C24 H24B 109.5 . .
H24A C24 H24C 109.5 . .
H24B C24 H24C 109.5 . .
C22 C23 H23A 109.5 . .
C22 C23 H23B 109.5 . .
C22 C23 H23C 109.5 . .
H23A C23 H23B 109.5 . .
H23A C23 H23C 109.5 . .
H23B C23 H23C 109.5 . .
C17 C20 H20A 109.5 . .
C17 C20 H20B 109.5 . .
C17 C20 H20C 109.5 . .
H20A C20 H20B 109.5 . .
H20A C20 H20C 109.5 . .
H20B C20 H20C 109.5 . .
C22 C25 H25A 109.5 . .
C22 C25 H25B 109.5 . .
C22 C25 H25C 109.5 . .
H25A C25 H25B 109.5 . .
H25A C25 H25C 109.5 . .
H25B C25 H25C 109.5 . .
C26 C26 H26A 107(2) 2_656 .
C26 C26 H26B 135(2) 2_656 .
C26 C26 Cl1 33.2(3) 2_656 .
C26 C26 Cl1 117.3(5) 2_656 2_656
C26 C26 Cl2 74.16(18) 2_656 .
H26A C26 H26B 112.4(18) . .
Cl1 C26 H26A 51.5(16) 2_656 .
Cl1 C26 H26A 110.1(16) . .
Cl1 C26 H26B 110.9(16) . .
Cl1 C26 H26B 75.4(19) 2_656 .
Cl1 C26 Cl1 92.4(5) 2_656 .
Cl1 C26 Cl2 104.9(3) . .
Cl1 C26 Cl2 156.1(5) 2_656 .
Cl2 C26 H26A 106.1(16) . .
Cl2 C26 H26B 112.2(17) . .
C26 Cl1 C26 29.5(4) 2_656 .
C26 Cl1 Cl1 56.6(3) 2_656 2_656
C26 Cl1 Cl1 31.0(2) . 2_656
C26 Cl2 C26 31.7(4) 2_656 .

loop_
_geom_bond_atom_site_label_1
_geom_bond_atom_site_label_2
_geom_bond_distance
_geom_bond_site_symmetry_2
O1 C11 1.236(2) .
N2 H2 0.8800 .
N2 C21 1.337(3) .
N2 C22 1.480(3) .
F1 C3 1.360(3) .
C1 C10 1.417(3) .
C1 C6 1.421(3) .
C1 C2 1.413(3) .
N1 C11 1.354(3) .
N1 C13 1.464(2) .
N1 C12 1.462(2) .
C5 H5 0.9500 .
C5 C6 1.420(3) .
C5 C4 1.362(3) .
C10 C9 1.372(3) .
C10 C11 1.484(3) .
C9 C8 1.406(3) .
C9 C12 1.499(3) .
C6 C7 1.422(3) .
C13 H13 1.0000 .
C13 C14 1.507(3) .
C13 C21 1.535(3) .
C8 H8 0.9500 .
C8 C7 1.366(3) .
O2 C21 1.221(3) .
C14 C15 1.391(3) .
C14 C19 1.391(3) .
C2 H2A 0.9500 .
C2 C3 1.358(3) .
C15 H15 0.9500 .
C15 C16 1.386(3) .
C12 H12A 0.9900 .
C12 H12B 0.9900 .
C3 C4 1.396(3) .
C7 H7 0.9500 .
C22 C24 1.521(3) .
C22 C23 1.520(3) .
C22 C25 1.522(3) .
C16 H16 0.9500 .
C16 C17 1.390(4) .
C4 H4 0.9500 .
C19 H19 0.9500 .
C19 C18 1.370(4) .
C18 H18 0.9500 .
C18 C17 1.385(4) .
C17 C20 1.507(3) .
C24 H24A 0.9800 .
C24 H24B 0.9800 .
C24 H24C 0.9800 .
C23 H23A 0.9800 .
C23 H23B 0.9800 .
C23 H23C 0.9800 .
C20 H20A 0.9800 .
C20 H20B 0.9800 .
C20 H20C 0.9800 .
C25 H25A 0.9800 .
C25 H25B 0.9800 .
C25 H25C 0.9800 .
C26 C26 0.963(10) 2_656
C26 H26A 1.009(16) .
C26 H26B 0.983(15) .
C26 Cl1 1.738(6) .
C26 Cl1 1.071(6) 2_656
C26 Cl2 1.764(7) .
Cl1 C26 1.071(6) 2_656
Cl1 Cl1 2.080(4) 2_656
Cl2 C26 1.764(7) 2_656

loop_
_geom_torsion_atom_site_label_1
_geom_torsion_atom_site_label_2
_geom_torsion_atom_site_label_3
_geom_torsion_atom_site_label_4
_geom_torsion
_geom_torsion_site_symmetry_1
_geom_torsion_site_symmetry_4
F1 C3 C4 C5 -179.03(19) . .
C1 C10 C9 C8 -1.5(3) . .
C1 C10 C9 C12 179.83(18) . .
C1 C10 C11 O1 -0.6(4) . .
C1 C10 C11 N1 178.20(19) . .
C1 C6 C7 C8 0.3(3) . .
C1 C2 C3 F1 179.38(19) . .
C1 C2 C3 C4 1.0(3) . .
N1 C13 C14 C15 73.9(2) . .
N1 C13 C14 C19 -103.6(2) . .
N1 C13 C21 N2 145.67(18) . .
N1 C13 C21 O2 -34.6(3) . .
C5 C6 C7 C8 180.0(2) . .
C10 C1 C6 C5 178.96(18) . .
C10 C1 C6 C7 -1.3(3) . .
C10 C1 C2 C3 179.98(19) . .
C10 C9 C8 C7 0.4(3) . .
C10 C9 C12 N1 2.1(2) . .
C9 C10 C11 O1 179.9(2) . .
C9 C10 C11 N1 -1.3(2) . .
C9 C8 C7 C6 0.2(3) . .
C11 N1 C13 C14 137.60(19) . .
C11 N1 C13 C21 -96.8(2) . .
C11 N1 C12 C9 -3.1(2) . .
C11 C10 C9 C8 177.99(18) . .
C11 C10 C9 C12 -0.7(2) . .
C6 C1 C10 C9 2.0(3) . .
C6 C1 C10 C11 -177.44(19) . .
C6 C1 C2 C3 -0.2(3) . .
C6 C5 C4 C3 -0.6(3) . .
C13 N1 C11 O1 -3.8(3) . .
C13 N1 C11 C10 177.35(17) . .
C13 N1 C12 C9 -177.54(17) . .
C13 C14 C15 C16 -174.57(17) . .
C13 C14 C19 C18 175.88(18) . .
C8 C9 C12 N1 -176.4(2) . .
C14 C13 C21 N2 -89.6(2) . .
C14 C13 C21 O2 90.1(2) . .
C14 C15 C16 C17 -1.1(3) . .
C14 C19 C18 C17 -1.4(3) . .
C2 C1 C10 C9 -178.21(19) . .
C2 C1 C10 C11 2.4(3) . .
C2 C1 C6 C5 -0.9(3) . .
C2 C1 C6 C7 178.84(19) . .
C2 C3 C4 C5 -0.6(3) . .
C15 C14 C19 C18 -1.7(3) . .
C15 C16 C17 C18 -1.9(3) . .
C15 C16 C17 C20 177.14(19) . .
C12 N1 C11 O1 -178.35(19) . .
C12 N1 C11 C10 2.8(2) . .
C12 N1 C13 C14 -48.4(3) . .
C12 N1 C13 C21 77.2(2) . .
C12 C9 C8 C7 178.7(2) . .
C21 N2 C22 C24 -61.5(3) . .
C21 N2 C22 C23 60.5(3) . .
C21 N2 C22 C25 179.8(2) . .
C21 C13 C14 C15 -50.1(2) . .
C21 C13 C14 C19 132.45(18) . .
C22 N2 C21 C13 179.19(18) . .
C22 N2 C21 O2 -0.6(3) . .
C4 C5 C6 C1 1.3(3) . .
C4 C5 C6 C7 -178.5(2) . .
C19 C14 C15 C16 2.9(3) . .
C19 C18 C17 C16 3.2(3) . .
C19 C18 C17 C20 -175.9(2) . .
C26 C26 Cl1 Cl1 140.8(13) 2_656 2_656
Cl1 C26 Cl1 C26 -140.8(13) 2_656 2_656
Cl1 C26 Cl2 C26 -12.6(4) . 2_656
Cl1 C26 Cl2 C26 122.5(17) 2_656 2_656
Cl2 C26 Cl1 C26 22.5(7) . 2_656
Cl2 C26 Cl1 Cl1 163.3(6) . 2_656
